data_2107630
loop_
_publ_author_name
'Mohamed, Sharmarke'
'Karothu, Durga Prasad'
'Naumov, Pan\<ce'

_publ_section_title
;
 Using crystal structure prediction to rationalize the hydration
 propensities of substituted adamantane hydrochloride salts
;
_journal_coeditor_code GP5081
_journal_issue 4
_journal_name_full 'Acta Crystallographica Section B'
_journal_page_first 551
_journal_page_last 561
_journal_paper_doi 10.1107/S2052520616006326
_journal_volume 72
_journal_year 2016
_chemical_formula_sum 'C11 H19 N'
_chemical_formula_weight 165.27
_space_group_crystal_system monoclinic
_space_group_IT_number 11
_space_group_name_Hall '-P 2yb'
_space_group_name_H-M_alt 'P 1 21/m 1'
_symmetry_space_group_name_Hall '-P 2yb'
_symmetry_space_group_name_H-M 'P 1 21/m 1'
_atom_sites_solution_hydrogens mixed
_audit_creation_method SHELXL-2014/7
_cell_angle_alpha 90
_cell_angle_beta 96.509(3)
_cell_angle_gamma 90
_cell_formula_units_Z 2
_cell_length_a 8.2451(8)
_cell_length_b 6.5202(6)
_cell_length_c 8.8214(8)
_cell_measurement_reflns_used 13304
_cell_measurement_temperature 100(2)
_cell_measurement_theta_max 26.0
_cell_measurement_theta_min 2.3
_cell_volume 471.18(8)
_computing_structure_refinement 'SHELXL-2014/7 (Sheldrick, 2014)'
_diffrn_ambient_temperature 100(2)
_diffrn_measured_fraction_theta_full 0.994
_diffrn_measured_fraction_theta_max 0.993
_diffrn_measurement_device_type 'Bruker APEX-II CCD'
_diffrn_measurement_method '\f and \w scans'
_diffrn_radiation_type MoK\a
_diffrn_radiation_wavelength 0.71073
_diffrn_reflns_av_R_equivalents 0.0387
_diffrn_reflns_av_unetI/netI 0.0156
_diffrn_reflns_Laue_measured_fraction_full 0.994
_diffrn_reflns_Laue_measured_fraction_max 0.993
_diffrn_reflns_limit_h_max 10
_diffrn_reflns_limit_h_min -10
_diffrn_reflns_limit_k_max 8
_diffrn_reflns_limit_k_min -8
_diffrn_reflns_limit_l_max 10
_diffrn_reflns_limit_l_min -10
_diffrn_reflns_number 13304
_diffrn_reflns_point_group_measured_fraction_full 0.994
_diffrn_reflns_point_group_measured_fraction_max 0.993
_diffrn_reflns_theta_full 25.242
_diffrn_reflns_theta_max 26.000
_diffrn_reflns_theta_min 2.324
_exptl_absorpt_coefficient_mu 0.067
_exptl_absorpt_correction_T_max 0.746
_exptl_absorpt_correction_T_min 0.627
_exptl_absorpt_correction_type multi-scan
_exptl_absorpt_process_details sadabs
_exptl_crystal_colour COLORLESS
_exptl_crystal_density_diffrn 1.165
_exptl_crystal_description BLOCK
_exptl_crystal_F_000 184
_exptl_crystal_size_max 0.300
_exptl_crystal_size_mid 0.200
_exptl_crystal_size_min 0.200
_refine_diff_density_max 0.272
_refine_diff_density_min -0.220
_refine_diff_density_rms 0.048
_refine_ls_extinction_method none
_refine_ls_goodness_of_fit_ref 1.039
_refine_ls_hydrogen_treatment mixed
_refine_ls_matrix_type full
_refine_ls_number_parameters 68
_refine_ls_number_reflns 1000
_refine_ls_number_restraints 0
_refine_ls_restrained_S_all 1.039
_refine_ls_R_factor_all 0.0810
_refine_ls_R_factor_gt 0.0758
_refine_ls_shift/su_max 0.000
_refine_ls_shift/su_mean 0.000
_refine_ls_structure_factor_coef Fsqd
_refine_ls_weighting_details 'w=1/[\s^2^(Fo^2^)+(0.0290P)^2^+0.7802P] where P=(Fo^2^+2Fc^2^)/3'
_refine_ls_weighting_scheme calc
_refine_ls_wR_factor_gt 0.1456
_refine_ls_wR_factor_ref 0.1478
_reflns_Friedel_coverage 0.000
_reflns_number_gt 913
_reflns_number_total 1000
_reflns_threshold_expression 'I > 2\s(I)'
_cod_data_source_file gp5081sup1.cif
_cod_data_source_block 3
_cod_depositor_comments 'Adding full bibliography for 2107630--2107631.cif.'
_cod_database_code 2107630
_cod_database_fobs_code 2107630
_shelx_space_group_comment
;
The symmetry employed for this shelxl refinement is uniquely defined
by the following loop, which should always be used as a source of
symmetry information in preference to the above space-group names.
They are only intended as comments.
;
_shelx_estimated_absorpt_t_min 0.980
_shelx_estimated_absorpt_t_max 0.987

loop_
_space_group_symop_operation_xyz
'x, y, z'
'-x, y+1/2, -z'
'-x, -y, -z'
'x, -y-1/2, z'

loop_
_atom_site_label
_atom_site_type_symbol
_atom_site_fract_x
_atom_site_fract_y
_atom_site_fract_z
_atom_site_U_iso_or_equiv
_atom_site_adp_type
_atom_site_occupancy
_atom_site_site_symmetry_order
_atom_site_calc_flag
_atom_site_refinement_flags_posn
_atom_site_refinement_flags_adp
_atom_site_refinement_flags_occupancy
_atom_site_disorder_assembly
_atom_site_disorder_group
C1 C 0.8170(3) 0.7500 0.6373(3) 0.0174(6) Uani 1 2 d S T P . .
N1 N 0.9161(3) 0.7500 0.5081(3) 0.0294(7) Uani 1 2 d S T P . .
H1 H 0.978(6) 0.873(7) 0.515(6) 0.035 Uiso 0.5 1 d . U P . .
C2 C 0.7096(3) 0.5601(3) 0.6384(3) 0.0300(5) Uani 1 1 d . . . . .
H2A H 0.7783 0.4354 0.6390 0.036 Uiso 1 1 calc R U . . .
H2B H 0.6309 0.5575 0.5449 0.036 Uiso 1 1 calc R U . . .
C6 C 0.9379(3) 0.7500 0.7826(3) 0.0354(9) Uani 1 2 d S T P . .
H6A H 1.0085 0.6270 0.7840 0.043 Uiso 0.5 1 calc R U P . .
H6B H 1.0085 0.8730 0.7840 0.043 Uiso 0.5 1 calc R U P . .
C3 C 0.6169(3) 0.5609(4) 0.7793(3) 0.0409(7) Uani 1 1 d . . . . .
H3 H 0.5472 0.4352 0.7787 0.049 Uiso 1 1 calc R U . . .
C5 C 0.8452(4) 0.7500 0.9237(3) 0.0551(14) Uani 1 2 d S T P . .
H5 H 0.9251 0.7500 1.0178 0.066 Uiso 1 2 calc R U P . .
C7 C 0.5094(4) 0.7500 0.7764(4) 0.0381(9) Uani 1 2 d S T P . .
H7A H 0.4471 0.7500 0.8660 0.046 Uiso 1 2 calc R U P . .
H7B H 0.4306 0.7500 0.6830 0.046 Uiso 1 2 calc R U P . .
C8 C 0.8244(4) 0.7500 0.3558(3) 0.0404(10) Uani 1 2 d S T P . .
H8A H 0.7416 0.8584 0.3498 0.061 Uiso 0.5 1 calc R U P A -1
H8B H 0.7710 0.6168 0.3366 0.061 Uiso 0.5 1 calc R U P A -1
H8C H 0.8993 0.7748 0.2791 0.061 Uiso 0.5 1 calc R U P A -1
C4 C 0.7388(3) 0.5618(6) 0.9229(3) 0.0666(11) Uani 1 1 d . . . . .
H4A H 0.6796 0.5616 1.0145 0.080 Uiso 1 1 calc R U . . .
H4B H 0.8074 0.4370 0.9256 0.080 Uiso 1 1 calc R U . . .

loop_
_atom_site_aniso_label
_atom_site_aniso_U_11
_atom_site_aniso_U_22
_atom_site_aniso_U_33
_atom_site_aniso_U_23
_atom_site_aniso_U_13
_atom_site_aniso_U_12
C1 0.0145(12) 0.0237(15) 0.0142(12) 0.000 0.0021(10) 0.000
N1 0.0181(12) 0.055(2) 0.0157(12) 0.000 0.0037(9) 0.000
C2 0.0353(12) 0.0141(11) 0.0410(13) -0.0041(9) 0.0058(9) 0.0001(9)
C6 0.0141(13) 0.074(3) 0.0177(15) 0.000 0.0009(11) 0.000
C3 0.0355(12) 0.0409(16) 0.0475(14) 0.0193(12) 0.0097(10) -0.0148(12)
C5 0.0194(15) 0.134(4) 0.0115(14) 0.000 0.0006(12) 0.000
C7 0.0153(14) 0.073(3) 0.0277(16) 0.000 0.0075(12) 0.000
C8 0.0314(17) 0.077(3) 0.0140(14) 0.000 0.0054(12) 0.000
C4 0.0428(14) 0.115(3) 0.0437(15) 0.0525(18) 0.0132(12) 0.0107(18)

loop_
_atom_type_symbol
_atom_type_description
_atom_type_scat_dispersion_real
_atom_type_scat_dispersion_imag
_atom_type_scat_source
C C 0.0033 0.0016 'International Tables Vol C Tables 4.2.6.8 and 6.1.1.4'
H H 0.0000 0.0000 'International Tables Vol C Tables 4.2.6.8 and 6.1.1.4'
N N 0.0061 0.0033 'International Tables Vol C Tables 4.2.6.8 and 6.1.1.4'

loop_
_geom_angle_atom_site_label_1
_geom_angle_atom_site_label_2
_geom_angle_atom_site_label_3
_geom_angle
_geom_angle_site_symmetry_1
_geom_angle_site_symmetry_3
N1 C1 C2 112.21(14) . 4_575
N1 C1 C2 112.21(14) . .
C2 C1 C2 108.8(2) 4_575 .
N1 C1 C6 106.3(2) . .
C2 C1 C6 108.56(15) 4_575 .
C2 C1 C6 108.56(15) . .
C8 N1 C1 115.8(2) . .
C1 C2 C3 110.26(19) . .
C5 C6 C1 110.0(2) . .
C7 C3 C4 109.9(3) . .
C7 C3 C2 109.5(2) . .
C4 C3 C2 109.35(19) . .
C4 C5 C4 108.9(3) 4_575 .
C4 C5 C6 109.87(19) 4_575 .
C4 C5 C6 109.87(19) . .
C3 C7 C3 108.7(2) . 4_575
C5 C4 C3 109.6(2) . .

loop_
_geom_bond_atom_site_label_1
_geom_bond_atom_site_label_2
_geom_bond_distance
_geom_bond_site_symmetry_2
C1 N1 1.476(3) .
C1 C2 1.523(2) 4_575
C1 C2 1.523(2) .
C1 C6 1.533(4) .
N1 C8 1.465(4) .
C2 C3 1.532(3) .
C6 C5 1.532(4) .
C3 C7 1.517(3) .
C3 C4 1.525(4) .
C5 C4 1.508(4) 4_575
C5 C4 1.508(4) .
C7 C3 1.517(3) 4_575

loop_
_geom_torsion_atom_site_label_1
_geom_torsion_atom_site_label_2
_geom_torsion_atom_site_label_3
_geom_torsion_atom_site_label_4
_geom_torsion
_geom_torsion_site_symmetry_1
_geom_torsion_site_symmetry_4
C2 C1 N1 C8 -61.46(16) 4_575 .
C2 C1 N1 C8 61.46(16) . .
C6 C1 N1 C8 180.000(1) . .
N1 C1 C2 C3 176.67(19) . .
C2 C1 C2 C3 -58.5(3) 4_575 .
C6 C1 C2 C3 59.5(2) . .
N1 C1 C6 C5 180.000(1) . .
C2 C1 C6 C5 59.08(14) 4_575 .
C2 C1 C6 C5 -59.08(14) . .
C1 C2 C3 C7 60.3(2) . .
C1 C2 C3 C4 -60.1(3) . .
C1 C6 C5 C4 -59.89(19) . 4_575
C1 C6 C5 C4 59.89(19) . .
C4 C3 C7 C3 59.2(3) . 4_575
C2 C3 C7 C3 -60.8(3) . 4_575
C4 C5 C4 C3 60.6(4) 4_575 .
C6 C5 C4 C3 -59.8(3) . .
C7 C3 C4 C5 -60.5(3) . .
C2 C3 C4 C5 59.7(3) . .
